data_7007398
loop_
_publ_author_name
'Zhang, Xiaofeng'
'Chen, Hui'
'Ma, Chengbing'
'Chen, Changneng'
'Liu, Qiutian'

_publ_section_title
;
 Syntheses and structural characterizations of 24-membered dimetal (Mn,
 Ni, Fe) macrocyclic complexes and the C-S bond formation between
 acetylacetone and a mercapto N-heterocycle.
;
_journal_issue 33
_journal_name_full 'Dalton transactions (Cambridge, England : 2003)'
_journal_page_first 4047
_journal_page_last 4055
_journal_paper_doi 10.1039/b604579k
_journal_year 2006
_chemical_formula_moiety 'C30 H38 Fe2 N6 O14 S7, 2(C H2 Cl2)'
_chemical_formula_sum 'C32 H42 Cl4 Fe2 N6 O14 S7'
_chemical_formula_weight 1212.64
_chemical_name_common (Fe2L2(dmf)2(SO4))(CH2Cl2)2
_chemical_name_systematic
;
[Fe2L2(dmf)2(SO4)](CH2Cl2)2
;
_space_group_IT_number 14
_symmetry_cell_setting monoclinic
_symmetry_space_group_name_Hall '-P 2ybc'
_symmetry_space_group_name_H-M 'P 1 21/c 1'
_atom_sites_solution_hydrogens geom
_atom_sites_solution_primary direct
_atom_sites_solution_secondary difmap
_audit_creation_method SHELXL-97
_cell_angle_alpha 90.00
_cell_angle_beta 102.810(2)
_cell_angle_gamma 90.00
_cell_formula_units_Z 2
_cell_length_a 11.4902(8)
_cell_length_b 15.0401(9)
_cell_length_c 15.0968(9)
_cell_measurement_reflns_used 2200
_cell_measurement_temperature 293(2)
_cell_measurement_theta_max 25.03
_cell_measurement_theta_min 2.27
_cell_volume 2544.0(3)
_computing_cell_refinement 'Siemens SMART & SAINT'
_computing_data_collection 'Siemens SMART'
_computing_data_reduction 'Siemens XPREP'
_computing_molecular_graphics 'Bruker SHELXTL'
_computing_publication_material 'Bruker SHELXTL, enCIFer (Allen et al., 2004)'
_computing_structure_refinement 'Siemens SHELXTL'
_computing_structure_solution 'Siemens SHELXTL'
_diffrn_ambient_temperature 293(2)
_diffrn_measured_fraction_theta_full 0.989
_diffrn_measured_fraction_theta_max 0.989
_diffrn_measurement_device_type 'CCD area detector'
_diffrn_measurement_method 'phi and omega scans'
_diffrn_radiation_monochromator graphite
_diffrn_radiation_source 'fine-focus sealed tube'
_diffrn_radiation_type MoK\a
_diffrn_radiation_wavelength 0.71073
_diffrn_reflns_av_R_equivalents 0.0425
_diffrn_reflns_av_sigmaI/netI 0.0663
_diffrn_reflns_limit_h_max 13
_diffrn_reflns_limit_h_min -9
_diffrn_reflns_limit_k_max 12
_diffrn_reflns_limit_k_min -17
_diffrn_reflns_limit_l_max 13
_diffrn_reflns_limit_l_min -17
_diffrn_reflns_number 7328
_diffrn_reflns_theta_full 25.03
_diffrn_reflns_theta_max 25.03
_diffrn_reflns_theta_min 2.27
_diffrn_standards_decay_% 0
_diffrn_standards_number 0
_exptl_absorpt_coefficient_mu 1.131
_exptl_absorpt_correction_T_max 1.0000
_exptl_absorpt_correction_T_min .5243
_exptl_absorpt_correction_type empirical
_exptl_absorpt_process_details 'SADABS (Sheldrick, 1996)'
_exptl_crystal_colour red
_exptl_crystal_density_diffrn 1.583
_exptl_crystal_density_method 'not measured'
_exptl_crystal_description block
_exptl_crystal_F_000 1240
_exptl_crystal_size_max .34
_exptl_crystal_size_mid .32
_exptl_crystal_size_min .14
_refine_diff_density_max 1.161
_refine_diff_density_min -0.757
_refine_diff_density_rms 0.115
_refine_ls_extinction_method none
_refine_ls_goodness_of_fit_ref 1.024
_refine_ls_hydrogen_treatment constr
_refine_ls_matrix_type full
_refine_ls_number_parameters 311
_refine_ls_number_reflns 4449
_refine_ls_number_restraints 0
_refine_ls_restrained_S_all 1.024
_refine_ls_R_factor_all 0.1725
_refine_ls_R_factor_gt 0.0948
_refine_ls_shift/su_max 0.001
_refine_ls_shift/su_mean 0.000
_refine_ls_structure_factor_coef Fsqd
_refine_ls_weighting_details 'calc w=1/[\s^2^(Fo^2^)+(0.1690P)^2^+6.3786P] where P=(Fo^2^+2Fc^2^)/3'
_refine_ls_weighting_scheme calc
_refine_ls_wR_factor_gt 0.2475
_refine_ls_wR_factor_ref 0.3269
_reflns_number_gt 2244
_reflns_number_total 4449
_reflns_threshold_expression >2\s(I)
_cod_data_source_file b604579k.txt
_cod_data_source_block Compound_8
_cod_depositor_comments
;
The following automatic conversions were performed:
'_symmetry_cell_setting' value 'Monoclinic' changed to 'monoclinic'
according to '/home/saulius/struct/CIF-dictionaries/cif_core.dic'
dictionary named 'cif_core.dic' version 2.4.1 from 2010-06-29.

Automatic conversion script
Id: cif_fix_enum 1527 2010-12-29 10:47:43Z saulius 
;
_cod_original_sg_symbol_H-M P2(1)/c
_cod_database_code 7007398

loop_
_symmetry_equiv_pos_as_xyz
'x, y, z'
'-x, y+1/2, -z+1/2'
'-x, -y, -z'
'x, -y-1/2, z-1/2'

loop_
_atom_site_label
_atom_site_type_symbol
_atom_site_fract_x
_atom_site_fract_y
_atom_site_fract_z
_atom_site_U_iso_or_equiv
_atom_site_adp_type
_atom_site_occupancy
_atom_site_symmetry_multiplicity
_atom_site_calc_flag
_atom_site_refinement_flags
_atom_site_disorder_assembly
_atom_site_disorder_group
Fe Fe 0.57114(11) 0.34131(8) 0.13197(9) 0.0669(5) Uani 1 1 d . . .
S1 S 0.9291(3) 0.5250(2) 0.2953(2) 0.0963(10) Uani 1 1 d . . .
S2 S 0.7917(2) 0.64202(17) 0.14111(18) 0.0812(8) Uani 1 1 d . . .
S3 S 0.7920(2) 0.82499(17) 0.0532(2) 0.0861(9) Uani 1 1 d . . .
S4 S 0.5388(7) 0.4787(4) -0.0272(4) 0.100(2) Uani 0.50 1 d P . 1
O1 O 0.6069(6) 0.4191(4) 0.2394(4) 0.0780(18) Uani 1 1 d . A .
O2 O 0.7413(6) 0.3501(4) 0.1287(5) 0.0748(17) Uani 1 1 d . A .
O3 O 0.4588(5) 0.7449(4) -0.0298(4) 0.0729(17) Uani 1 1 d . . .
O4 O 0.5946(6) 0.6796(5) -0.1416(4) 0.0783(18) Uani 1 1 d . . .
O5 O 0.5291(7) 0.4401(4) 0.0515(5) 0.097(2) Uani 1 1 d . . .
O6 O 0.6127(7) 0.2347(5) 0.2145(6) 0.104(3) Uani 1 1 d . A 1
O7 O 0.4905(15) 0.4170(9) -0.1016(9) 0.099(5) Uani 0.50 1 d P B 1
O8 O 0.6651(12) 0.5107(10) -0.0100(10) 0.097(4) Uani 0.50 1 d P C 1
N1 N 0.9870(8) 0.6887(6) 0.2502(6) 0.083(2) Uani 1 1 d . . .
N2 N 0.9528(7) 0.7610(5) 0.1917(6) 0.083(2) Uani 1 1 d . . .
N3 N 0.7072(11) 0.1297(7) 0.3075(8) 0.123(4) Uani 1 1 d . . .
C1 C 0.6812(12) 0.5351(8) 0.3388(8) 0.108(4) Uani 1 1 d . A .
H1B H 0.6818 0.5934 0.3132 0.162 Uiso 1 1 calc R . .
H1D H 0.7451 0.5301 0.3917 0.162 Uiso 1 1 calc R . .
H1C H 0.6064 0.5253 0.3555 0.162 Uiso 1 1 calc R . .
C2 C 0.6974(10) 0.4674(6) 0.2707(6) 0.072(2) Uani 1 1 d . . .
C3 C 0.8033(8) 0.4617(6) 0.2383(6) 0.070(2) Uani 1 1 d . A .
C4 C 0.8213(8) 0.4040(6) 0.1690(7) 0.070(2) Uani 1 1 d . . .
C5 C 0.9339(9) 0.4032(8) 0.1368(8) 0.095(3) Uani 1 1 d . A .
H5A H 0.9999 0.3942 0.1875 0.142 Uiso 1 1 calc R . .
H5B H 0.9432 0.4590 0.1083 0.142 Uiso 1 1 calc R . .
H5C H 0.9316 0.3559 0.0938 0.142 Uiso 1 1 calc R . .
C6 C 0.9120(8) 0.6237(6) 0.2314(6) 0.072(2) Uani 1 1 d . . .
C7 C 0.8540(8) 0.7449(6) 0.1329(7) 0.070(2) Uani 1 1 d . . .
C8 C 0.8004(10) 0.7084(9) -0.1120(8) 0.105(4) Uani 1 1 d . . .
H8A H 0.8511 0.6716 -0.0676 0.157 Uiso 1 1 calc R . .
H8B H 0.8363 0.7659 -0.1130 0.157 Uiso 1 1 calc R . .
H8C H 0.7898 0.6813 -0.1708 0.157 Uiso 1 1 calc R . .
C9 C 0.6805(9) 0.7184(7) -0.0876(6) 0.072(2) Uani 1 1 d . . .
C10 C 0.6665(8) 0.7674(6) -0.0108(6) 0.067(2) Uani 1 1 d . . .
C11 C 0.5555(8) 0.7779(6) 0.0151(6) 0.065(2) Uani 1 1 d . . .
C12 C 0.5434(11) 0.8285(8) 0.0986(8) 0.102(4) Uani 1 1 d . . .
H12A H 0.4620 0.8261 0.1047 0.153 Uiso 1 1 calc R . .
H12B H 0.5662 0.8893 0.0933 0.153 Uiso 1 1 calc R . .
H12C H 0.5943 0.8023 0.1512 0.153 Uiso 1 1 calc R . .
C13 C 0.6904(13) 0.2039(9) 0.2652(10) 0.114(4) Uani 1 1 d . A .
H13A H 0.7566 0.2411 0.2790 0.137 Uiso 1 1 calc R D 1
C14 C 0.671(3) 0.040(2) 0.264(3) 0.168(13) Uiso 0.50 1 d P E 1
H14A H 0.7218 0.0250 0.2239 0.253 Uiso 0.50 1 calc PR E 1
H14B H 0.5896 0.0422 0.2312 0.253 Uiso 0.50 1 calc PR E 1
H14C H 0.6792 -0.0046 0.3111 0.253 Uiso 0.50 1 calc PR E 1
C14' C 0.594(3) 0.092(2) 0.326(3) 0.158(12) Uiso 0.50 1 d P E 2
H14D H 0.6051 0.0790 0.3894 0.237 Uiso 0.50 1 calc PR E 2
H14E H 0.5731 0.0390 0.2911 0.237 Uiso 0.50 1 calc PR E 2
H14F H 0.5309 0.1352 0.3089 0.237 Uiso 0.50 1 calc PR E 2
C15 C 0.8108(16) 0.1100(14) 0.3760(14) 0.189(8) Uani 1 1 d . E .
H15A H 0.8683 0.1567 0.3784 0.284 Uiso 1 1 calc R . .
H15B H 0.8445 0.0548 0.3619 0.284 Uiso 1 1 calc R . .
H15C H 0.7893 0.1052 0.4337 0.284 Uiso 1 1 calc R . .
C16 C 1.1946(11) 0.8418(8) -0.0510(10) 0.113(4) Uani 1 1 d . . .
H16A H 1.2598 0.8008 -0.0289 0.136 Uiso 1 1 calc R . .
H16B H 1.1480 0.8182 -0.1076 0.136 Uiso 1 1 calc R . .
Cl1 Cl 1.2518(5) 0.9416(3) -0.0715(4) 0.179(2) Uani 1 1 d . . .
Cl2 Cl 1.1063(4) 0.8468(4) 0.0264(4) 0.173(2) Uani 1 1 d . . .

loop_
_atom_site_aniso_label
_atom_site_aniso_U_11
_atom_site_aniso_U_22
_atom_site_aniso_U_33
_atom_site_aniso_U_23
_atom_site_aniso_U_13
_atom_site_aniso_U_12
Fe 0.0692(9) 0.0639(8) 0.0647(9) 0.0053(6) 0.0084(6) 0.0009(6)
S1 0.100(2) 0.0890(19) 0.0829(19) 0.0127(14) -0.0165(15) -0.0237(16)
S2 0.0764(16) 0.0723(16) 0.0843(18) 0.0074(13) -0.0049(13) -0.0129(12)
S3 0.0810(17) 0.0705(16) 0.097(2) 0.0103(14) -0.0018(14) -0.0141(13)
S4 0.149(6) 0.085(4) 0.067(4) 0.015(3) 0.027(3) 0.023(4)
O1 0.088(5) 0.087(4) 0.058(4) -0.002(3) 0.015(3) -0.012(4)
O2 0.071(4) 0.064(4) 0.086(5) -0.002(3) 0.010(3) -0.003(3)
O3 0.058(4) 0.072(4) 0.086(4) -0.006(3) 0.009(3) 0.004(3)
O4 0.072(4) 0.095(5) 0.068(4) -0.007(3) 0.014(3) -0.003(4)
O5 0.137(6) 0.076(4) 0.079(5) 0.026(4) 0.028(4) 0.030(4)
O6 0.093(5) 0.095(5) 0.112(6) 0.044(5) 0.001(5) 0.000(4)
O7 0.149(13) 0.076(9) 0.064(8) -0.015(7) 0.003(8) -0.013(9)
O8 0.066(8) 0.111(11) 0.110(12) 0.003(9) 0.010(8) -0.023(8)
N1 0.085(6) 0.082(5) 0.071(5) -0.001(4) -0.005(4) -0.022(5)
N2 0.082(6) 0.077(5) 0.080(6) -0.001(4) -0.001(4) -0.010(4)
N3 0.126(9) 0.093(7) 0.133(9) 0.061(7) -0.007(7) 0.007(6)
C1 0.133(10) 0.093(8) 0.094(8) -0.025(7) 0.020(7) -0.010(7)
C2 0.089(7) 0.074(6) 0.050(5) 0.005(4) 0.008(5) -0.004(5)
C3 0.067(6) 0.068(6) 0.065(6) 0.011(5) -0.004(4) -0.013(5)
C4 0.062(5) 0.063(5) 0.084(7) 0.024(5) 0.013(5) 0.004(5)
C5 0.074(7) 0.100(8) 0.105(9) 0.001(7) 0.010(6) -0.004(6)
C6 0.070(6) 0.064(5) 0.074(6) 0.006(5) -0.001(5) -0.010(5)
C7 0.061(5) 0.064(5) 0.084(7) 0.006(5) 0.012(5) -0.007(4)
C8 0.081(7) 0.130(10) 0.112(9) -0.001(8) 0.040(6) 0.011(7)
C9 0.076(6) 0.079(6) 0.058(6) 0.008(5) 0.008(5) 0.006(5)
C10 0.065(5) 0.058(5) 0.069(6) 0.014(4) -0.001(4) -0.008(4)
C11 0.058(5) 0.062(5) 0.071(6) 0.000(4) 0.006(4) -0.002(4)
C12 0.095(8) 0.117(9) 0.092(8) -0.039(7) 0.019(6) 0.008(7)
C13 0.123(11) 0.110(10) 0.115(11) 0.042(9) 0.040(9) 0.027(9)
C15 0.155(15) 0.207(19) 0.197(19) 0.100(17) 0.023(14) -0.005(15)
C16 0.096(9) 0.097(9) 0.131(11) -0.026(8) -0.007(8) 0.004(7)
Cl1 0.205(5) 0.108(3) 0.209(5) -0.011(3) 0.017(4) -0.011(3)
Cl2 0.147(4) 0.205(5) 0.171(4) -0.065(4) 0.045(3) -0.003(3)

loop_
_atom_type_symbol
_atom_type_description
_atom_type_scat_dispersion_real
_atom_type_scat_dispersion_imag
_atom_type_scat_source
C C 0.0033 0.0016 'International Tables Vol C Tables 4.2.6.8 and 6.1.1.4'
H H 0.0000 0.0000 'International Tables Vol C Tables 4.2.6.8 and 6.1.1.4'
N N 0.0061 0.0033 'International Tables Vol C Tables 4.2.6.8 and 6.1.1.4'
O O 0.0106 0.0060 'International Tables Vol C Tables 4.2.6.8 and 6.1.1.4'
S S 0.1246 0.1234 'International Tables Vol C Tables 4.2.6.8 and 6.1.1.4'
Cl Cl 0.1484 0.1585 'International Tables Vol C Tables 4.2.6.8 and 6.1.1.4'
Fe Fe 0.3463 0.8444 'International Tables Vol C Tables 4.2.6.8 and 6.1.1.4'

loop_
_geom_angle_atom_site_label_1
_geom_angle_atom_site_label_2
_geom_angle_atom_site_label_3
_geom_angle
_geom_angle_site_symmetry_1
_geom_angle_site_symmetry_3
_geom_angle_publ_flag
O5 Fe O4 93.3(3) . 3_665 ?
O5 Fe O1 92.2(3) . . ?
O4 Fe O1 93.6(3) 3_665 . ?
O5 Fe O2 92.5(3) . . ?
O4 Fe O2 174.0(3) 3_665 . ?
O1 Fe O2 87.4(3) . . ?
O5 Fe O3 92.2(3) . 3_665 ?
O4 Fe O3 87.1(3) 3_665 3_665 ?
O1 Fe O3 175.5(3) . 3_665 ?
O2 Fe O3 91.5(3) . 3_665 ?
O5 Fe O6 178.4(3) . . ?
O4 Fe O6 85.9(3) 3_665 . ?
O1 Fe O6 89.2(3) . . ?
O2 Fe O6 88.2(3) . . ?
O3 Fe O6 86.4(3) 3_665 . ?
C6 S1 C3 101.9(4) . . ?
C7 S2 C6 85.8(4) . . ?
C7 S3 C10 101.4(4) . . ?
O5 S4 O5 116.2(5) . 3_665 ?
O5 S4 O7 108.1(8) . . ?
O5 S4 O7 104.3(8) 3_665 . ?
O5 S4 S4 61.5(5) . 3_665 ?
O5 S4 S4 54.7(5) 3_665 3_665 ?
O7 S4 S4 121.7(10) . 3_665 ?
O5 S4 O8 104.6(8) . . ?
O5 S4 O8 102.7(8) 3_665 . ?
O7 S4 O8 121.5(10) . . ?
S4 S4 O8 116.3(9) 3_665 . ?
C2 O1 Fe 130.5(6) . . ?
C4 O2 Fe 130.2(6) . . ?
C11 O3 Fe 130.7(6) . 3_665 ?
C9 O4 Fe 130.7(6) . 3_665 ?
S4 O5 S4 63.8(5) . 3_665 ?
S4 O5 Fe 146.7(6) . . ?
S4 O5 Fe 149.4(6) 3_665 . ?
C13 O6 Fe 141.3(9) . . ?
C6 N1 N2 111.6(7) . . ?
C7 N2 N1 111.5(8) . . ?
C13 N3 C15 123.6(14) . . ?
C13 N3 C14' 112.2(17) . . ?
C15 N3 C14' 114.1(17) . . ?
C13 N3 C14 124.6(19) . . ?
C15 N3 C14 103.3(18) . . ?
C14' N3 C14 65.1(18) . . ?
C2 C1 H1B 109.5 . . ?
C2 C1 H1D 109.5 . . ?
H1B C1 H1D 109.5 . . ?
C2 C1 H1C 109.5 . . ?
H1B C1 H1C 109.5 . . ?
H1D C1 H1C 109.5 . . ?
O1 C2 C3 122.3(9) . . ?
O1 C2 C1 115.5(10) . . ?
C3 C2 C1 122.0(10) . . ?
C4 C3 C2 125.0(8) . . ?
C4 C3 S1 116.7(7) . . ?
C2 C3 S1 118.0(8) . . ?
O2 C4 C3 122.5(8) . . ?
O2 C4 C5 115.4(10) . . ?
C3 C4 C5 122.1(9) . . ?
C4 C5 H5A 109.5 . . ?
C4 C5 H5B 109.5 . . ?
H5A C5 H5B 109.5 . . ?
C4 C5 H5C 109.5 . . ?
H5A C5 H5C 109.5 . . ?
H5B C5 H5C 109.5 . . ?
N1 C6 S2 115.4(7) . . ?
N1 C6 S1 122.0(7) . . ?
S2 C6 S1 122.5(5) . . ?
N2 C7 S2 115.6(7) . . ?
N2 C7 S3 120.4(7) . . ?
S2 C7 S3 124.0(5) . . ?
C9 C8 H8A 109.5 . . ?
C9 C8 H8B 109.5 . . ?
H8A C8 H8B 109.5 . . ?
C9 C8 H8C 109.5 . . ?
H8A C8 H8C 109.5 . . ?
H8B C8 H8C 109.5 . . ?
O4 C9 C10 123.5(9) . . ?
O4 C9 C8 114.6(9) . . ?
C10 C9 C8 121.9(9) . . ?
C9 C10 C11 123.7(8) . . ?
C9 C10 S3 118.4(7) . . ?
C11 C10 S3 117.8(7) . . ?
O3 C11 C10 122.9(8) . . ?
O3 C11 C12 114.4(8) . . ?
C10 C11 C12 122.7(8) . . ?
C11 C12 H12A 109.5 . . ?
C11 C12 H12B 109.5 . . ?
H12A C12 H12B 109.5 . . ?
C11 C12 H12C 109.5 . . ?
H12A C12 H12C 109.5 . . ?
H12B C12 H12C 109.5 . . ?
O6 C13 N3 134.4(15) . . ?
O6 C13 H13A 112.8 . . ?
N3 C13 H13A 112.8 . . ?
N3 C14 H14A 109.5 . . ?
N3 C14 H14B 109.5 . . ?
H14A C14 H14B 109.5 . . ?
N3 C14 H14C 109.5 . . ?
H14A C14 H14C 109.5 . . ?
H14B C14 H14C 109.5 . . ?
N3 C14' H14D 109.5 . . ?
N3 C14' H14E 109.5 . . ?
H14D C14' H14E 109.5 . . ?
N3 C14' H14F 109.5 . . ?
H14D C14' H14F 109.5 . . ?
H14E C14' H14F 109.5 . . ?
N3 C15 H15A 109.5 . . ?
N3 C15 H15B 109.5 . . ?
H15A C15 H15B 109.5 . . ?
N3 C15 H15C 109.5 . . ?
H15A C15 H15C 109.5 . . ?
H15B C15 H15C 109.5 . . ?
Cl1 C16 Cl2 113.5(7) . . ?
Cl1 C16 H16A 108.9 . . ?
Cl2 C16 H16A 108.9 . . ?
Cl1 C16 H16B 108.9 . . ?
Cl2 C16 H16B 108.9 . . ?
H16A C16 H16B 107.7 . . ?

loop_
_geom_bond_atom_site_label_1
_geom_bond_atom_site_label_2
_geom_bond_distance
_geom_bond_site_symmetry_2
_geom_bond_publ_flag
Fe O5 1.912(6) . ?
Fe O4 1.967(6) 3_665 ?
Fe O1 1.968(6) . ?
Fe O2 1.972(7) . ?
Fe O3 1.986(6) 3_665 ?
Fe O6 2.022(7) . ?
S1 C6 1.758(9) . ?
S1 C3 1.784(9) . ?
S2 C7 1.721(9) . ?
S2 C6 1.735(9) . ?
S3 C7 1.740(9) . ?
S3 C10 1.773(9) . ?
S4 O5 1.349(8) . ?
S4 O5 1.452(8) 3_665 ?
S4 O7 1.468(14) . ?
S4 S4 1.483(12) 3_665 ?
S4 O8 1.496(14) . ?
O1 C2 1.270(11) . ?
O2 C4 1.274(11) . ?
O3 C11 1.268(10) . ?
O3 Fe 1.986(6) 3_665 ?
O4 C9 1.274(11) . ?
O4 Fe 1.967(6) 3_665 ?
O5 S4 1.452(8) 3_665 ?
O6 C13 1.138(14) . ?
N1 C6 1.292(11) . ?
N1 N2 1.400(11) . ?
N2 C7 1.300(11) . ?
N3 C13 1.280(15) . ?
N3 C15 1.424(18) . ?
N3 C14' 1.50(3) . ?
N3 C14 1.52(4) . ?
C1 C2 1.488(14) . ?
C1 H1B 0.9600 . ?
C1 H1D 0.9600 . ?
C1 H1C 0.9600 . ?
C2 C3 1.411(13) . ?
C3 C4 1.410(14) . ?
C4 C5 1.479(13) . ?
C5 H5A 0.9600 . ?
C5 H5B 0.9600 . ?
C5 H5C 0.9600 . ?
C8 C9 1.510(14) . ?
C8 H8A 0.9600 . ?
C8 H8B 0.9600 . ?
C8 H8C 0.9600 . ?
C9 C10 1.412(13) . ?
C10 C11 1.424(13) . ?
C11 C12 1.505(13) . ?
C12 H12A 0.9600 . ?
C12 H12B 0.9600 . ?
C12 H12C 0.9600 . ?
C13 H13A 0.9300 . ?
C14 H14A 0.9600 . ?
C14 H14B 0.9600 . ?
C14 H14C 0.9600 . ?
C14' H14D 0.9600 . ?
C14' H14E 0.9600 . ?
C14' H14F 0.9600 . ?
C15 H15A 0.9600 . ?
C15 H15B 0.9600 . ?
C15 H15C 0.9600 . ?
C16 Cl1 1.695(13) . ?
C16 Cl2 1.710(15) . ?
C16 H16A 0.9700 . ?
C16 H16B 0.9700 . ?

loop_
_geom_torsion_atom_site_label_1
_geom_torsion_atom_site_label_2
_geom_torsion_atom_site_label_3
_geom_torsion_atom_site_label_4
_geom_torsion
_geom_torsion_site_symmetry_1
_geom_torsion_site_symmetry_2
_geom_torsion_site_symmetry_3
_geom_torsion_site_symmetry_4
_geom_torsion_publ_flag
O5 Fe O1 C2 -77.6(8) . . . . ?
O4 Fe O1 C2 -171.1(8) 3_665 . . . ?
O2 Fe O1 C2 14.8(8) . . . . ?
O6 Fe O1 C2 103.1(8) . . . . ?
O5 Fe O2 C4 77.5(8) . . . . ?
O1 Fe O2 C4 -14.6(8) . . . . ?
O3 Fe O2 C4 169.7(8) 3_665 . . . ?
O6 Fe O2 C4 -103.9(8) . . . . ?
O5 S4 O5 S4 0.0 3_665 . . 3_665 ?
O7 S4 O5 S4 -116.8(11) . . . 3_665 ?
O8 S4 O5 S4 112.3(9) . . . 3_665 ?
O5 S4 O5 Fe 176.2(12) 3_665 . . . ?
O7 S4 O5 Fe 59.4(15) . . . . ?
S4 S4 O5 Fe 176.2(12) 3_665 . . . ?
O8 S4 O5 Fe -71.4(14) . . . . ?
O4 Fe O5 S4 -130.3(12) 3_665 . . . ?
O1 Fe O5 S4 136.0(12) . . . . ?
O2 Fe O5 S4 48.5(12) . . . . ?
O3 Fe O5 S4 -43.1(12) 3_665 . . . ?
O4 Fe O5 S4 43.0(12) 3_665 . . 3_665 ?
O1 Fe O5 S4 -50.7(12) . . . 3_665 ?
O2 Fe O5 S4 -138.2(12) . . . 3_665 ?
O3 Fe O5 S4 130.2(12) 3_665 . . 3_665 ?
o4 Fe O6 C13 -156.0(17) 3_665 . . . ?
O1 Fe O6 C13 -62.3(16) . . . . ?
O2 Fe O6 C13 25.1(16) . . . . ?
O3 Fe O6 C13 116.7(16) 3_665 . . . ?
C6 N1 N2 C7 0.0(13) . . . . ?
Fe O1 C2 C3 -11.0(13) . . . . ?
Fe O1 C2 C1 164.7(7) . . . . ?
O1 C2 C3 C4 0.5(14) . . . . ?
C1 C2 C3 C4 -174.9(10) . . . . ?
O1 C2 C3 S1 -173.9(7) . . . . ?
C1 C2 C3 S1 10.7(13) . . . . ?
C6 S1 C3 C4 92.4(8) . . . . ?
C6 S1 C3 C2 -92.7(8) . . . . ?
Fe O2 C4 C3 10.7(13) . . . . ?
Fe O2 C4 C5 -168.1(6) . . . . ?
C2 C3 C4 O2 -0.3(14) . . . . ?
S1 C3 C4 O2 174.1(7) . . . . ?
C2 C3 C4 C5 178.4(9) . . . . ?
S1 C3 C4 C5 -7.2(12) . . . . ?
N2 N1 C6 S2 0.1(12) . . . . ?
N2 N1 C6 S1 -178.2(7) . . . . ?
C7 S2 C6 N1 -0.1(9) . . . . ?
C7 S2 C6 S1 178.2(7) . . . . ?
C3 S1 C6 N1 -179.4(9) . . . . ?
C3 S1 C6 S2 2.4(8) . . . . ?
N1 N2 C7 S2 0.0(12) . . . . ?
N1 N2 C7 S3 179.4(7) . . . . ?
C6 S2 C7 N2 0.0(8) . . . . ?
C6 S2 C7 S3 -179.3(7) . . . . ?
C10 S3 C7 N2 177.4(8) . . . . ?
C10 S3 C7 S2 -3.3(8) . . . . ?
Fe O4 C9 C10 -9.4(14) 3_665 . . . ?
Fe O4 C9 C8 170.8(7) 3_665 . . . ?
O4 C9 C10 C11 0.7(14) . . . . ?
C8 C9 C10 C11 -179.4(9) . . . . ?
O4 C9 C10 S3 -175.2(7) . . . . ?
C8 C9 C10 S3 4.6(12) . . . . ?
C7 S3 C10 C9 -90.6(8) . . . . ?
C7 S3 C10 C11 93.3(7) . . . . ?
Fe O3 C11 C10 9.9(13) 3_665 . . . ?
Fe O3 C11 C12 -169.5(7) 3_665 . . . ?
C9 C10 C11 O3 -1.0(14) . . . . ?
S3 C10 C11 O3 174.9(7) . . . . ?
C9 C10 C11 C12 178.3(9) . . . . ?
S3 C10 C11 C12 -5.7(12) . . . . ?
Fe O6 C13 N3 -172.0(12) . . . . ?
C15 N3 C13 O6 -173.3(18) . . . . ?
C14' N3 C13 O6 -30(3) . . . . ?
C14 N3 C13 O6 44(3) . . . . ?
